data_4348684
loop_
_publ_author_name
'Fedushkin, Igor L.'
'Skatova, Alexandra A.'
'Dodonov, Vladimir A.'
'Yang, Xiao-Juan'
'Chudakova, Valentina A.'
'Piskunov, Alexander V.'
'Demeshko, Serhiy'
'Baranov, Evgeny V.'

_publ_section_title
;
 Ligand &quot;Brackets&quot; for Ga-Ga Bond.
;
_journal_issue 17
_journal_name_full 'Inorganic chemistry'
_journal_page_first 9047
_journal_page_last 9056
_journal_paper_doi 10.1021/acs.inorgchem.6b01514
_journal_volume 55
_journal_year 2016
_chemical_formula_sum 'C84 H86 Ga2 N4 O3'
_chemical_formula_weight 1339.00
_space_group_crystal_system monoclinic
_space_group_IT_number 15
_space_group_name_Hall '-C 2yc'
_space_group_name_H-M_alt 'C 1 2/c 1'
_atom_sites_solution_hydrogens geom
_atom_sites_solution_primary direct
_atom_sites_solution_secondary difmap
_audit_creation_method SHELXL-2014/7
_cell_angle_alpha 90
_cell_angle_beta 117.365(4)
_cell_angle_gamma 90
_cell_formula_units_Z 4
_cell_length_a 23.8688(4)
_cell_length_b 14.9155(3)
_cell_length_c 22.1366(4)
_cell_measurement_reflns_used 900
_cell_measurement_temperature 100(2)
_cell_measurement_theta_max 30
_cell_measurement_theta_min 2
_cell_volume 6999.1(3)
_computing_cell_refinement 'Bruker SAINT'
_computing_data_collection 'Bruker SMART'
_computing_data_reduction 'Bruker SHELXTL'
_computing_molecular_graphics 'Bruker SHELXTL'
_computing_publication_material 'Bruker SHELXTL'
_computing_structure_refinement 'SHELXL-2014/7 (Sheldrick, 2014)'
_computing_structure_solution 'SHELXS-97 (Sheldrick, 1990)'
_diffrn_ambient_temperature 100(2)
_diffrn_measured_fraction_theta_full 0.997
_diffrn_measured_fraction_theta_max 0.997
_diffrn_measurement_device_type 'CCD area detector'
_diffrn_measurement_method 'omega scans'
_diffrn_radiation_type MoK\a
_diffrn_radiation_wavelength 0.71073
_diffrn_reflns_av_R_equivalents 0.0348
_diffrn_reflns_av_unetI/netI 0.0280
_diffrn_reflns_Laue_measured_fraction_full 0.997
_diffrn_reflns_Laue_measured_fraction_max 0.997
_diffrn_reflns_limit_h_max 29
_diffrn_reflns_limit_h_min -29
_diffrn_reflns_limit_k_max 18
_diffrn_reflns_limit_k_min -18
_diffrn_reflns_limit_l_max 27
_diffrn_reflns_limit_l_min -27
_diffrn_reflns_number 29813
_diffrn_reflns_point_group_measured_fraction_full 0.997
_diffrn_reflns_point_group_measured_fraction_max 0.997
_diffrn_reflns_theta_full 25.242
_diffrn_reflns_theta_max 26.000
_diffrn_reflns_theta_min 1.716
_diffrn_source 'fine-focus sealed tube'
_exptl_absorpt_coefficient_mu 0.823
_exptl_absorpt_correction_T_max 0.880
_exptl_absorpt_correction_T_min 0.674
_exptl_absorpt_correction_type multi-scan
_exptl_absorpt_process_details 'SADABS (Sheldrick, 1998)'
_exptl_crystal_colour dark_red
_exptl_crystal_density_diffrn 1.271
_exptl_crystal_description prism
_exptl_crystal_F_000 2816
_exptl_crystal_size_max 0.300
_exptl_crystal_size_mid 0.260
_exptl_crystal_size_min 0.160
_refine_diff_density_max 0.704
_refine_diff_density_min -0.268
_refine_diff_density_rms 0.061
_refine_ls_extinction_method none
_refine_ls_goodness_of_fit_ref 1.041
_refine_ls_hydrogen_treatment constr
_refine_ls_matrix_type full
_refine_ls_number_parameters 429
_refine_ls_number_reflns 6865
_refine_ls_number_restraints 0
_refine_ls_restrained_S_all 1.041
_refine_ls_R_factor_all 0.0436
_refine_ls_R_factor_gt 0.0344
_refine_ls_shift/su_max 0.001
_refine_ls_shift/su_mean 0.000
_refine_ls_structure_factor_coef Fsqd
_refine_ls_weighting_details 'w=1/[\s^2^(Fo^2^)+(0.0513P)^2^+4.4806P] where P=(Fo^2^+2Fc^2^)/3'
_refine_ls_weighting_scheme calc
_refine_ls_wR_factor_gt 0.0854
_refine_ls_wR_factor_ref 0.0900
_reflns_Friedel_coverage 0.000
_reflns_number_gt 5831
_reflns_number_total 6865
_reflns_threshold_expression 'I > 2\s(I)'
_cod_data_source_file ic6b01514_si_004.cif
_cod_data_source_block gabian13m
_cod_original_sg_symbol_H-M 'C 2/c'
_cod_database_code 4348684
_shelx_shelxl_version_number 2014/7
_shelx_space_group_comment
;
The symmetry employed for this shelxl refinement is uniquely defined
by the following loop, which should always be used as a source of
symmetry information in preference to the above space-group names.
They are only intended as comments.
;
_shelx_estimated_absorpt_t_min 0.790
_shelx_estimated_absorpt_t_max 0.880

loop_
_space_group_symop_operation_xyz
'x, y, z'
'-x, y, -z+1/2'
'x+1/2, y+1/2, z'
'-x+1/2, y+1/2, -z+1/2'
'-x, -y, -z'
'x, -y, z-1/2'
'-x+1/2, -y+1/2, -z'
'x+1/2, -y+1/2, z-1/2'

loop_
_atom_site_label
_atom_site_type_symbol
_atom_site_fract_x
_atom_site_fract_y
_atom_site_fract_z
_atom_site_U_iso_or_equiv
_atom_site_adp_type
_atom_site_occupancy
_atom_site_site_symmetry_order
_atom_site_calc_flag
_atom_site_refinement_flags_posn
_atom_site_refinement_flags_adp
_atom_site_refinement_flags_occupancy
Ga1 Ga 0.53835(2) 0.61859(2) 0.71080(2) 0.01601(8) Uani 1 1 d . . .
N1 N 0.63078(7) 0.61188(10) 0.75359(8) 0.0181(3) Uani 1 1 d . . .
N2 N 0.54262(7) 0.67354(10) 0.63268(7) 0.0173(3) Uani 1 1 d . . .
O1 O 0.50582(6) 0.50636(9) 0.68277(6) 0.0233(3) Uani 1 1 d . . .
O2 O 0.5000 0.68077(12) 0.7500 0.0208(4) Uani 1 2 d S T P
C1 C 0.64858(9) 0.63166(12) 0.70634(9) 0.0178(4) Uani 1 1 d . . .
C2 C 0.60159(9) 0.66398(12) 0.64166(9) 0.0180(4) Uani 1 1 d . . .
C3 C 0.63158(9) 0.68072(12) 0.59833(9) 0.0191(4) Uani 1 1 d . . .
C4 C 0.69591(9) 0.65612(12) 0.63797(10) 0.0205(4) Uani 1 1 d . . .
C5 C 0.70942(9) 0.62935(12) 0.70486(10) 0.0205(4) Uani 1 1 d . . .
C6 C 0.77071(9) 0.60764(13) 0.74988(11) 0.0249(4) Uani 1 1 d . . .
H6A H 0.7817 0.5916 0.7955 0.030 Uiso 1 1 calc R U .
C7 C 0.81698(10) 0.60985(13) 0.72661(12) 0.0291(5) Uani 1 1 d . . .
H7A H 0.8594 0.5955 0.7576 0.035 Uiso 1 1 calc R U .
C8 C 0.80272(10) 0.63193(14) 0.66090(12) 0.0298(5) Uani 1 1 d . . .
H8A H 0.8349 0.6308 0.6470 0.036 Uiso 1 1 calc R U .
C9 C 0.74022(10) 0.65656(13) 0.61351(11) 0.0248(4) Uani 1 1 d . . .
C10 C 0.71766(10) 0.68262(14) 0.54433(11) 0.0284(5) Uani 1 1 d . . .
H10A H 0.7455 0.6821 0.5245 0.034 Uiso 1 1 calc R U .
C11 C 0.65613(10) 0.70836(14) 0.50626(10) 0.0278(5) Uani 1 1 d . . .
H11A H 0.6426 0.7266 0.4605 0.033 Uiso 1 1 calc R U .
C12 C 0.61190(10) 0.70881(13) 0.53231(10) 0.0228(4) Uani 1 1 d . . .
H12A H 0.5697 0.7280 0.5050 0.027 Uiso 1 1 calc R U .
C13 C 0.67845(9) 0.59876(13) 0.82268(9) 0.0195(4) Uani 1 1 d . . .
C14 C 0.70204(9) 0.67554(13) 0.86380(10) 0.0229(4) Uani 1 1 d . . .
C15 C 0.75057(10) 0.66355(14) 0.92921(10) 0.0276(4) Uani 1 1 d . . .
H15A H 0.7676 0.7143 0.9578 0.033 Uiso 1 1 calc R U .
C16 C 0.77475(10) 0.57899(15) 0.95368(10) 0.0291(5) Uani 1 1 d . . .
H16A H 0.8085 0.5723 0.9983 0.035 Uiso 1 1 calc R U .
C17 C 0.74956(9) 0.50460(14) 0.91289(10) 0.0269(4) Uani 1 1 d . . .
H17A H 0.7660 0.4469 0.9302 0.032 Uiso 1 1 calc R U .
C18 C 0.70051(9) 0.51236(13) 0.84679(10) 0.0227(4) Uani 1 1 d . . .
C19 C 0.67493(10) 0.76864(13) 0.83899(10) 0.0255(4) Uani 1 1 d . . .
H19A H 0.6475 0.7655 0.7887 0.031 Uiso 1 1 calc R U .
C20 C 0.63448(11) 0.79796(16) 0.87159(12) 0.0370(5) Uani 1 1 d . . .
H20A H 0.5993 0.7560 0.8591 0.056 Uiso 1 1 calc R U .
H20B H 0.6180 0.8583 0.8557 0.056 Uiso 1 1 calc R U .
H20C H 0.6600 0.7986 0.9212 0.056 Uiso 1 1 calc R U .
C21 C 0.72673(13) 0.83826(17) 0.85299(17) 0.0534(7) Uani 1 1 d . . .
H21A H 0.7073 0.8960 0.8333 0.080 Uiso 1 1 calc R U .
H21B H 0.7532 0.8184 0.8324 0.080 Uiso 1 1 calc R U .
H21C H 0.7527 0.8449 0.9022 0.080 Uiso 1 1 calc R U .
C22 C 0.67233(10) 0.42904(13) 0.80395(11) 0.0267(4) Uani 1 1 d . . .
H22A H 0.6329 0.4471 0.7628 0.032 Uiso 1 1 calc R U .
C23 C 0.71713(13) 0.38663(15) 0.77976(14) 0.0416(6) Uani 1 1 d . . .
H23A H 0.7256 0.4297 0.7516 0.062 Uiso 1 1 calc R U .
H23B H 0.6975 0.3328 0.7530 0.062 Uiso 1 1 calc R U .
H23C H 0.7568 0.3703 0.8193 0.062 Uiso 1 1 calc R U .
C24 C 0.65463(10) 0.36010(14) 0.84337(11) 0.0281(4) Uani 1 1 d . . .
H24A H 0.6272 0.3882 0.8600 0.042 Uiso 1 1 calc R U .
H24B H 0.6930 0.3379 0.8820 0.042 Uiso 1 1 calc R U .
H24C H 0.6323 0.3099 0.8133 0.042 Uiso 1 1 calc R U .
C25 C 0.49824(8) 0.72687(12) 0.57696(9) 0.0175(4) Uani 1 1 d . . .
C26 C 0.50858(9) 0.82015(12) 0.57860(9) 0.0195(4) Uani 1 1 d . . .
C27 C 0.46589(9) 0.87122(13) 0.52437(10) 0.0232(4) Uani 1 1 d . . .
H27A H 0.4719 0.9342 0.5242 0.028 Uiso 1 1 calc R U .
C28 C 0.41468(9) 0.83169(14) 0.47044(10) 0.0251(4) Uani 1 1 d . . .
H28A H 0.3863 0.8674 0.4335 0.030 Uiso 1 1 calc R U .
C29 C 0.40500(9) 0.74054(13) 0.47038(10) 0.0238(4) Uani 1 1 d . . .
H29A H 0.3695 0.7142 0.4335 0.029 Uiso 1 1 calc R U .
C30 C 0.44644(9) 0.68608(13) 0.52369(9) 0.0195(4) Uani 1 1 d . . .
C31 C 0.56227(9) 0.86586(13) 0.63915(10) 0.0227(4) Uani 1 1 d . . .
H31A H 0.5972 0.8213 0.6608 0.027 Uiso 1 1 calc R U .
C32 C 0.53976(11) 0.89092(14) 0.69175(11) 0.0298(5) Uani 1 1 d . . .
H32A H 0.5265 0.8366 0.7066 0.045 Uiso 1 1 calc R U .
H32B H 0.5041 0.9325 0.6712 0.045 Uiso 1 1 calc R U .
H32C H 0.5743 0.9196 0.7310 0.045 Uiso 1 1 calc R U .
C33 C 0.58901(11) 0.94793(14) 0.61953(11) 0.0335(5) Uani 1 1 d . . .
H33A H 0.5988 0.9319 0.5825 0.050 Uiso 1 1 calc R U .
H33B H 0.6275 0.9680 0.6590 0.050 Uiso 1 1 calc R U .
H33C H 0.5578 0.9963 0.6045 0.050 Uiso 1 1 calc R U .
C34 C 0.43373(9) 0.58589(13) 0.52272(10) 0.0225(4) Uani 1 1 d . . .
H34A H 0.4726 0.5569 0.5585 0.027 Uiso 1 1 calc R U .
C35 C 0.41965(12) 0.54343(14) 0.45451(11) 0.0356(5) Uani 1 1 d . . .
H35A H 0.4151 0.4784 0.4571 0.053 Uiso 1 1 calc R U .
H35B H 0.4544 0.5561 0.4438 0.053 Uiso 1 1 calc R U .
H35C H 0.3804 0.5685 0.4188 0.053 Uiso 1 1 calc R U .
C36 C 0.37998(11) 0.56804(15) 0.54022(13) 0.0360(5) Uani 1 1 d . . .
H36A H 0.3911 0.5920 0.5855 0.054 Uiso 1 1 calc R U .
H36B H 0.3728 0.5033 0.5398 0.054 Uiso 1 1 calc R U .
H36C H 0.3415 0.5973 0.5066 0.054 Uiso 1 1 calc R U .
C37 C 0.50331(8) 0.43710(12) 0.72087(9) 0.0179(4) Uani 1 1 d . . .
C38 C 0.50554(8) 0.34359(12) 0.70063(9) 0.0188(4) Uani 1 1 d . . .
C39 C 0.51148(9) 0.30228(13) 0.64867(10) 0.0240(4) Uani 1 1 d . . .
H39A H 0.5156 0.3364 0.6147 0.029 Uiso 1 1 calc R U .
C40 C 0.51126(10) 0.20652(14) 0.64680(11) 0.0297(5) Uani 1 1 d . . .
H40A H 0.5150 0.1775 0.6106 0.036 Uiso 1 1 calc R U .
C41 C 0.50587(10) 0.15469(13) 0.69499(11) 0.0286(5) Uani 1 1 d . . .
H41A H 0.5060 0.0912 0.6919 0.034 Uiso 1 1 calc R U .
C42 C 0.5000 0.19653(18) 0.7500 0.0236(6) Uani 1 2 d S T P
C43 C 0.5000 0.28952(17) 0.7500 0.0191(5) Uani 1 2 d S T P

loop_
_atom_site_aniso_label
_atom_site_aniso_U_11
_atom_site_aniso_U_22
_atom_site_aniso_U_33
_atom_site_aniso_U_23
_atom_site_aniso_U_13
_atom_site_aniso_U_12
Ga1 0.01881(12) 0.01495(12) 0.01646(12) 0.00106(7) 0.00998(9) 0.00043(8)
N1 0.0199(8) 0.0200(8) 0.0164(8) 0.0024(6) 0.0101(7) 0.0021(6)
N2 0.0200(8) 0.0156(8) 0.0165(8) 0.0014(6) 0.0086(7) 0.0002(6)
O1 0.0347(8) 0.0168(7) 0.0178(7) 0.0008(5) 0.0117(6) -0.0037(6)
O2 0.0272(10) 0.0158(9) 0.0268(10) 0.000 0.0188(9) 0.000
C1 0.0192(9) 0.0161(9) 0.0191(9) -0.0013(7) 0.0097(8) 0.0002(7)
C2 0.0237(10) 0.0149(9) 0.0176(9) -0.0008(7) 0.0113(8) -0.0026(7)
C3 0.0240(10) 0.0152(9) 0.0210(9) -0.0027(7) 0.0128(8) -0.0030(7)
C4 0.0246(10) 0.0159(9) 0.0247(10) -0.0018(7) 0.0145(8) -0.0020(8)
C5 0.0226(10) 0.0163(9) 0.0256(10) -0.0002(7) 0.0135(8) -0.0009(7)
C6 0.0245(10) 0.0237(10) 0.0279(11) 0.0049(8) 0.0133(9) 0.0011(8)
C7 0.0233(10) 0.0260(11) 0.0400(13) 0.0064(9) 0.0163(10) 0.0032(8)
C8 0.0271(11) 0.0254(11) 0.0473(14) 0.0048(9) 0.0262(10) 0.0002(8)
C9 0.0298(11) 0.0186(10) 0.0323(11) -0.0016(8) 0.0196(9) -0.0023(8)
C10 0.0374(12) 0.0253(11) 0.0360(12) 0.0007(9) 0.0285(10) -0.0029(9)
C11 0.0401(12) 0.0270(11) 0.0236(10) 0.0021(8) 0.0210(10) -0.0019(9)
C12 0.0288(10) 0.0193(10) 0.0228(10) -0.0008(8) 0.0139(9) -0.0036(8)
C13 0.0181(9) 0.0251(10) 0.0169(9) 0.0031(7) 0.0095(8) 0.0031(7)
C14 0.0255(10) 0.0257(10) 0.0209(10) 0.0011(8) 0.0136(8) 0.0010(8)
C15 0.0299(11) 0.0291(11) 0.0200(10) -0.0015(8) 0.0082(9) -0.0046(9)
C16 0.0252(10) 0.0346(12) 0.0201(10) 0.0055(9) 0.0041(8) 0.0006(9)
C17 0.0269(11) 0.0271(11) 0.0250(10) 0.0074(8) 0.0106(9) 0.0050(8)
C18 0.0226(10) 0.0254(10) 0.0230(10) 0.0037(8) 0.0130(8) 0.0024(8)
C19 0.0313(11) 0.0238(10) 0.0195(10) 0.0013(8) 0.0102(9) 0.0018(8)
C20 0.0426(13) 0.0354(13) 0.0380(13) 0.0054(10) 0.0228(11) 0.0106(10)
C21 0.0454(15) 0.0363(14) 0.087(2) 0.0222(14) 0.0379(16) 0.0053(12)
C22 0.0299(11) 0.0239(11) 0.0253(10) 0.0023(8) 0.0119(9) 0.0024(8)
C23 0.0609(17) 0.0279(12) 0.0551(16) -0.0069(11) 0.0431(14) -0.0068(11)
C24 0.0242(10) 0.0272(11) 0.0313(11) 0.0053(9) 0.0114(9) 0.0004(8)
C25 0.0206(9) 0.0176(9) 0.0174(9) 0.0010(7) 0.0113(8) 0.0004(7)
C26 0.0239(10) 0.0180(9) 0.0201(9) -0.0007(7) 0.0131(8) -0.0009(7)
C27 0.0291(11) 0.0159(9) 0.0263(10) 0.0027(8) 0.0142(9) 0.0008(8)
C28 0.0246(10) 0.0266(11) 0.0216(10) 0.0067(8) 0.0085(9) 0.0059(8)
C29 0.0212(10) 0.0275(11) 0.0198(10) -0.0002(8) 0.0069(8) -0.0022(8)
C30 0.0223(9) 0.0201(9) 0.0195(9) 0.0000(7) 0.0124(8) -0.0002(7)
C31 0.0254(10) 0.0185(9) 0.0212(10) -0.0007(7) 0.0082(8) -0.0012(8)
C32 0.0394(13) 0.0234(11) 0.0265(11) -0.0041(8) 0.0150(10) -0.0033(9)
C33 0.0373(12) 0.0288(12) 0.0330(12) -0.0013(9) 0.0149(10) -0.0112(10)
C34 0.0269(10) 0.0188(9) 0.0224(10) -0.0014(8) 0.0118(8) -0.0031(8)
C35 0.0568(15) 0.0235(11) 0.0275(11) -0.0055(9) 0.0203(11) -0.0077(10)
C36 0.0391(13) 0.0303(12) 0.0471(14) 0.0048(10) 0.0270(12) -0.0044(10)
C37 0.0191(9) 0.0143(9) 0.0197(9) 0.0013(7) 0.0084(8) 0.0002(7)
C38 0.0163(9) 0.0184(9) 0.0214(10) -0.0019(7) 0.0083(8) -0.0008(7)
C39 0.0284(10) 0.0226(10) 0.0237(10) -0.0013(8) 0.0143(9) -0.0008(8)
C40 0.0370(12) 0.0262(11) 0.0302(11) -0.0075(9) 0.0190(10) 0.0004(9)
C41 0.0404(12) 0.0142(9) 0.0355(12) -0.0042(8) 0.0210(10) -0.0009(9)
C42 0.0251(14) 0.0183(13) 0.0275(15) 0.000 0.0123(12) 0.000
C43 0.0186(13) 0.0162(13) 0.0215(13) 0.000 0.0085(11) 0.000

loop_
_atom_type_symbol
_atom_type_description
_atom_type_scat_dispersion_real
_atom_type_scat_dispersion_imag
_atom_type_scat_source
C C 0.0033 0.0016 'International Tables Vol C Tables 4.2.6.8 and 6.1.1.4'
H H 0.0000 0.0000 'International Tables Vol C Tables 4.2.6.8 and 6.1.1.4'
N N 0.0061 0.0033 'International Tables Vol C Tables 4.2.6.8 and 6.1.1.4'
O O 0.0106 0.0060 'International Tables Vol C Tables 4.2.6.8 and 6.1.1.4'
Ga Ga 0.2307 1.6083 'International Tables Vol C Tables 4.2.6.8 and 6.1.1.4'

loop_
_geom_angle_atom_site_label_1
_geom_angle_atom_site_label_2
_geom_angle_atom_site_label_3
_geom_angle
_geom_angle_site_symmetry_1
_geom_angle_site_symmetry_3
O2 Ga1 O1 114.08(6) . .
O2 Ga1 N2 117.30(6) . .
O1 Ga1 N2 105.65(6) . .
O2 Ga1 N1 120.39(5) . .
O1 Ga1 N1 108.95(6) . .
N2 Ga1 N1 86.81(6) . .
C1 N1 C13 118.89(15) . .
C1 N1 Ga1 107.67(12) . .
C13 N1 Ga1 133.14(12) . .
C2 N2 C25 119.75(15) . .
C2 N2 Ga1 107.64(12) . .
C25 N2 Ga1 132.15(12) . .
C37 O1 Ga1 128.40(11) . .
Ga1 O2 Ga1 117.34(10) 2_656 .
N1 C1 C2 118.21(16) . .
N1 C1 C5 133.56(17) . .
C2 C1 C5 108.22(16) . .
N2 C2 C1 118.08(16) . .
N2 C2 C3 133.33(17) . .
C1 C2 C3 108.59(16) . .
C12 C3 C4 118.52(17) . .
C12 C3 C2 135.92(18) . .
C4 C3 C2 105.48(16) . .
C9 C4 C5 123.89(18) . .
C9 C4 C3 123.81(18) . .
C5 C4 C3 112.29(17) . .
C6 C5 C4 118.50(18) . .
C6 C5 C1 136.20(18) . .
C4 C5 C1 105.29(16) . .
C5 C6 C7 118.51(19) . .
C8 C7 C6 122.4(2) . .
C7 C8 C9 120.57(19) . .
C4 C9 C8 116.03(19) . .
C4 C9 C10 116.11(19) . .
C8 C9 C10 127.86(19) . .
C11 C10 C9 120.45(18) . .
C10 C11 C12 122.66(19) . .
C3 C12 C11 118.40(19) . .
C18 C13 C14 122.19(17) . .
C18 C13 N1 120.31(17) . .
C14 C13 N1 117.50(16) . .
C15 C14 C13 117.58(18) . .
C15 C14 C19 120.37(18) . .
C13 C14 C19 122.03(17) . .
C14 C15 C16 121.43(19) . .
C17 C16 C15 119.76(18) . .
C16 C17 C18 121.44(19) . .
C17 C18 C13 117.54(18) . .
C17 C18 C22 120.23(18) . .
C13 C18 C22 122.22(17) . .
C20 C19 C14 110.50(17) . .
C20 C19 C21 109.89(19) . .
C14 C19 C21 112.02(18) . .
C18 C22 C24 110.68(17) . .
C18 C22 C23 112.03(18) . .
C24 C22 C23 109.97(17) . .
C30 C25 C26 121.88(17) . .
C30 C25 N2 119.98(16) . .
C26 C25 N2 118.14(16) . .
C27 C26 C25 117.89(17) . .
C27 C26 C31 120.00(17) . .
C25 C26 C31 122.02(17) . .
C28 C27 C26 121.06(18) . .
C29 C28 C27 120.05(18) . .
C28 C29 C30 121.23(18) . .
C25 C30 C29 117.88(17) . .
C25 C30 C34 122.20(17) . .
C29 C30 C34 119.92(17) . .
C26 C31 C33 113.53(16) . .
C26 C31 C32 109.26(16) . .
C33 C31 C32 110.90(17) . .
C30 C34 C36 110.68(16) . .
C30 C34 C35 111.91(16) . .
C36 C34 C35 110.53(18) . .
O1 C37 C37 130.14(9) . 2_656
O1 C37 C38 121.03(16) . .
C37 C37 C38 108.80(10) 2_656 .
C39 C38 C43 118.42(18) . .
C39 C38 C37 135.56(18) . .
C43 C38 C37 106.02(16) . .
C38 C39 C40 118.30(18) . .
C41 C40 C39 122.80(19) . .
C40 C41 C42 119.81(19) . .
C43 C42 C41 115.85(13) . .
C43 C42 C41 115.85(13) . 2_656
C41 C42 C41 128.3(3) . 2_656
C42 C43 C38 124.82(11) . .
C42 C43 C38 124.81(11) . 2_656
C38 C43 C38 110.4(2) . 2_656

loop_
_geom_bond_atom_site_label_1
_geom_bond_atom_site_label_2
_geom_bond_distance
_geom_bond_site_symmetry_2
Ga1 O2 1.7836(9) .
Ga1 O1 1.8294(13) .
Ga1 N2 1.9582(15) .
Ga1 N1 1.9630(16) .
N1 C1 1.331(2) .
N1 C13 1.440(2) .
N2 C2 1.336(2) .
N2 C25 1.441(2) .
O1 C37 1.352(2) .
O2 Ga1 1.7835(9) 2_656
C1 C2 1.437(3) .
C1 C5 1.468(3) .
C2 C3 1.458(3) .
C3 C12 1.379(3) .
C3 C4 1.423(3) .
C4 C9 1.392(3) .
C4 C5 1.420(3) .
C5 C6 1.377(3) .
C6 C7 1.417(3) .
C7 C8 1.373(3) .
C8 C9 1.422(3) .
C9 C10 1.424(3) .
C10 C11 1.370(3) .
C11 C12 1.417(3) .
C13 C18 1.402(3) .
C13 C14 1.409(3) .
C14 C15 1.389(3) .
C14 C19 1.524(3) .
C15 C16 1.389(3) .
C16 C17 1.382(3) .
C17 C18 1.396(3) .
C18 C22 1.520(3) .
C19 C20 1.512(3) .
C19 C21 1.533(3) .
C22 C24 1.528(3) .
C22 C23 1.535(3) .
C25 C30 1.396(3) .
C25 C26 1.411(3) .
C26 C27 1.391(3) .
C26 C31 1.525(3) .
C27 C28 1.388(3) .
C28 C29 1.379(3) .
C29 C30 1.399(3) .
C30 C34 1.523(3) .
C31 C33 1.533(3) .
C31 C32 1.536(3) .
C34 C36 1.524(3) .
C34 C35 1.526(3) .
C37 C37 1.370(4) 2_656
C37 C38 1.473(3) .
C38 C39 1.368(3) .
C38 C43 1.413(2) .
C39 C40 1.429(3) .
C40 C41 1.371(3) .
C41 C42 1.431(2) .
C42 C43 1.387(4) .
C42 C41 1.431(2) 2_656
C43 C38 1.413(2) 2_656
